data_4345880
loop_
_publ_author_name
'Savva, Maria'
'Skordi, Katerina'
'Fournet, Adeline D.'
'Thuijs, Annaliese E.'
'Christou, George'
'Perlepes, Spyros P.'
'Papatriantafyllopoulou, Constantina'
'Tasiopoulos, Anastasios J.'

_publ_section_title
;
 Heterometallic Mn(III)4Ln2 (Ln = Dy, Gd, Tb) Cross-Shaped Clusters and
 Their Homometallic Mn(III)4Mn(II)2 Analogues.
;
_journal_issue 10
_journal_name_full 'Inorganic chemistry'
_journal_page_first 5657
_journal_page_last 5668
_journal_paper_doi 10.1021/acs.inorgchem.7b00191
_journal_volume 56
_journal_year 2017
_chemical_formula_sum 'C51.7 H48.1 Dy2 Mn4 N12 O31.5'
_chemical_formula_weight 1891.82
_space_group_crystal_system monoclinic
_space_group_IT_number 14
_space_group_name_Hall '-P 2yn'
_space_group_name_H-M_alt 'P 1 21/n 1'
_symmetry_space_group_name_Hall '-P 2yn'
_symmetry_space_group_name_H-M 'P 1 21/n 1'
_atom_sites_solution_hydrogens mixed
_audit_creation_method SHELXL-2016/4
_cell_angle_alpha 90
_cell_angle_beta 99.130(9)
_cell_angle_gamma 90
_cell_formula_units_Z 4
_cell_length_a 16.7857(16)
_cell_length_b 20.4275(19)
_cell_length_c 22.1167(18)
_cell_measurement_reflns_used 18552
_cell_measurement_temperature 100(2)
_cell_measurement_theta_max 29.5650
_cell_measurement_theta_min 2.8285
_cell_volume 7487.5(12)
_computing_structure_refinement 'SHELXL-2016/4 (Sheldrick, 2016)'
_diffrn_ambient_temperature 100(2)
_diffrn_measured_fraction_theta_full 0.998
_diffrn_measured_fraction_theta_max 0.998
_diffrn_measurement_device_type 'SuperNova, Dual, Cu at zero, Atlas'
_diffrn_measurement_method '\w scans'
_diffrn_radiation_monochromator mirror
_diffrn_radiation_source 'SuperNova (Mo) X-ray Source'
_diffrn_radiation_type MoK\a
_diffrn_radiation_wavelength 0.71073
_diffrn_reflns_av_R_equivalents 0.0503
_diffrn_reflns_av_unetI/netI 0.0406
_diffrn_reflns_Laue_measured_fraction_full 0.998
_diffrn_reflns_Laue_measured_fraction_max 0.998
_diffrn_reflns_limit_h_max 19
_diffrn_reflns_limit_h_min -15
_diffrn_reflns_limit_k_max 24
_diffrn_reflns_limit_k_min -24
_diffrn_reflns_limit_l_max 26
_diffrn_reflns_limit_l_min -25
_diffrn_reflns_number 58548
_diffrn_reflns_point_group_measured_fraction_full 0.998
_diffrn_reflns_point_group_measured_fraction_max 0.998
_diffrn_reflns_theta_full 25.000
_diffrn_reflns_theta_max 25.000
_diffrn_reflns_theta_min 2.840
_exptl_absorpt_coefficient_mu 2.711
_exptl_crystal_colour 'dark red'
_exptl_crystal_density_diffrn 1.678
_exptl_crystal_description plates
_exptl_crystal_F_000 3720
_exptl_crystal_size_max 0.06
_exptl_crystal_size_mid 0.02
_exptl_crystal_size_min 0.02
_refine_diff_density_max 1.870
_refine_diff_density_min -1.421
_refine_diff_density_rms 0.115
_refine_ls_extinction_method none
_refine_ls_goodness_of_fit_ref 1.042
_refine_ls_hydrogen_treatment mixed
_refine_ls_matrix_type full
_refine_ls_number_parameters 947
_refine_ls_number_reflns 13151
_refine_ls_number_restraints 90
_refine_ls_restrained_S_all 1.066
_refine_ls_R_factor_all 0.0468
_refine_ls_R_factor_gt 0.0363
_refine_ls_shift/su_max 0.004
_refine_ls_shift/su_mean 0.000
_refine_ls_structure_factor_coef Fsqd
_refine_ls_weighting_details 'w=1/[\s^2^(Fo^2^)+(0.0369P)^2^+25.5028P] where P=(Fo^2^+2Fc^2^)/3'
_refine_ls_weighting_scheme calc
_refine_ls_wR_factor_gt 0.0863
_refine_ls_wR_factor_ref 0.0922
_reflns_Friedel_coverage 0.000
_reflns_number_gt 11061
_reflns_number_total 13151
_reflns_threshold_expression 'I > 2\s(I)'
_cod_data_source_file ic7b00191_si_005.cif
_cod_data_source_block shelx
_cod_database_code 4345880
_shelx_shelxl_version_number 2016/4
_shelx_space_group_comment
;
The symmetry employed for this shelxl refinement is uniquely defined
by the following loop, which should always be used as a source of
symmetry information in preference to the above space-group names.
They are only intended as comments.
;

loop_
_space_group_symop_operation_xyz
'x, y, z'
'-x+1/2, y+1/2, -z+1/2'
'-x, -y, -z'
'x-1/2, -y-1/2, z-1/2'

loop_
_atom_site_label
_atom_site_type_symbol
_atom_site_fract_x
_atom_site_fract_y
_atom_site_fract_z
_atom_site_U_iso_or_equiv
_atom_site_adp_type
_atom_site_occupancy
_atom_site_site_symmetry_order
_atom_site_calc_flag
_atom_site_refinement_flags_posn
_atom_site_refinement_flags_adp
_atom_site_refinement_flags_occupancy
_atom_site_disorder_assembly
_atom_site_disorder_group
DY1 Dy 1.07096(2) 0.25494(2) 0.71237(2) 0.01982(7) Uani 1 1 d . . . . .
DY2 Dy 1.64612(2) 0.21971(2) 0.78672(2) 0.02141(7) Uani 1 1 d . . . . .
MN1 Mn 1.27276(4) 0.23652(3) 0.74542(3) 0.01479(15) Uani 1 1 d . . . . .
MN2 Mn 1.44313(4) 0.23628(3) 0.75744(3) 0.01474(15) Uani 1 1 d . . . . .
MN3 Mn 1.34976(4) 0.13124(3) 0.64851(3) 0.01620(15) Uani 1 1 d . . . . .
MN4 Mn 1.36597(4) 0.33767(3) 0.85811(3) 0.01585(15) Uani 1 1 d . . . . .
O1 O 1.18876(18) 0.27649(14) 0.78183(14) 0.0172(7) Uani 1 1 d . . . . .
O2 O 1.25894(18) 0.36420(14) 0.83346(14) 0.0185(7) Uani 1 1 d . . . . .
O3 O 1.18224(18) 0.19515(14) 0.69650(13) 0.0182(7) Uani 1 1 d . . . . .
O4 O 1.24741(18) 0.10604(14) 0.66176(13) 0.0169(7) Uani 1 1 d . . . . .
O5 O 1.0528(2) 0.17231(17) 0.78812(17) 0.0329(8) Uani 1 1 d . . . . .
O6 O 0.9444(2) 0.21603(17) 0.73361(17) 0.0308(8) Uani 1 1 d . . . . .
O7 O 0.9293(4) 0.1407(3) 0.8061(4) 0.115(2) Uani 1 1 d . U . . .
O8 O 0.9910(2) 0.27706(17) 0.60810(17) 0.0336(9) Uani 1 1 d . . . . .
O9 O 0.9763(2) 0.34458(16) 0.68065(16) 0.0280(8) Uani 1 1 d . . . . .
O10 O 0.9396(3) 0.37431(18) 0.58610(18) 0.0444(10) Uani 1 1 d . . . . .
O11 O 1.1359(2) 0.33674(15) 0.66530(15) 0.0244(7) Uani 1 1 d . . . . .
O12 O 1.26774(19) 0.31707(14) 0.67654(14) 0.0200(7) Uani 1 1 d . . . . .
O13 O 1.29000(19) 0.15844(15) 0.82073(15) 0.0207(7) Uani 1 1 d D . . . .
H13M H 1.3369(13) 0.147(3) 0.824(2) 0.031 Uiso 1 1 d D U . . .
O16 O 1.53327(18) 0.27966(14) 0.80227(13) 0.0170(7) Uani 1 1 d . . . . .
O17 O 1.47287(18) 0.31394(14) 0.88453(13) 0.0166(6) Uani 1 1 d . . . . .
O18 O 1.45098(19) 0.15763(15) 0.82840(14) 0.0210(7) Uani 1 1 d . . . . .
O19 O 1.5847(2) 0.15654(16) 0.85464(15) 0.0263(8) Uani 1 1 d . . . . .
O21 O 1.52640(18) 0.19417(14) 0.72198(13) 0.0178(7) Uani 1 1 d . . . . .
O22 O 1.45073(19) 0.15480(15) 0.63193(14) 0.0205(7) Uani 1 1 d . . . . .
O23 O 1.7503(2) 0.18613(18) 0.87331(17) 0.0362(9) Uani 1 1 d . . . . .
O24 O 1.7225(2) 0.11567(18) 0.79955(18) 0.0369(9) Uani 1 1 d . . . . .
O25 O 1.7960(4) 0.0848(3) 0.8875(3) 0.0930(19) Uani 1 1 d . U . . .
O26 O 1.7683(2) 0.2674(2) 0.76408(18) 0.0374(9) Uani 1 1 d . . . . .
O27 O 1.6546(2) 0.30978(19) 0.71579(17) 0.0358(9) Uani 1 1 d . . . . .
O28 O 1.7763(6) 0.3513(5) 0.6865(5) 0.172(4) Uani 1 1 d . U . . .
O29 O 1.36048(18) 0.27809(14) 0.79370(13) 0.0163(6) Uani 1 1 d . . . . .
O30 O 1.35507(18) 0.19298(14) 0.71143(13) 0.0168(7) Uani 1 1 d . . . . .
N1 N 1.0551(2) 0.32322(18) 0.80482(18) 0.0214(9) Uani 1 1 d . . . . .
N2 N 1.0439(2) 0.15021(19) 0.64663(19) 0.0240(9) Uani 1 1 d . . . . .
N3 N 1.3124(2) 0.27481(18) 0.90725(17) 0.0185(8) Uani 1 1 d . . . . .
N4 N 1.4145(2) 0.06685(17) 0.70318(17) 0.0185(8) Uani 1 1 d . . . . .
N5 N 1.6577(3) 0.1634(2) 0.6846(2) 0.0336(11) Uani 1 1 d . . . . .
N6 N 1.4172(2) 0.40384(17) 0.81041(16) 0.0166(8) Uani 1 1 d . . . . .
N7 N 1.6720(2) 0.31317(18) 0.86132(17) 0.0201(8) Uani 1 1 d . . . . .
N8 N 0.9680(3) 0.3334(2) 0.6232(2) 0.0304(10) Uani 1 1 d . . . . .
N9 N 0.9757(3) 0.1767(3) 0.7756(3) 0.0495(14) Uani 1 1 d . . . . .
N10 N 1.7319(4) 0.3067(3) 0.7252(3) 0.0636(17) Uani 1 1 d . . . . .
N11 N 1.7566(3) 0.1288(3) 0.8541(3) 0.0476(13) Uani 1 1 d . . . . .
N12 N 1.2883(2) 0.19451(18) 0.59108(16) 0.0190(8) Uani 1 1 d . . . . .
C1 C 0.9821(3) 0.3456(2) 0.8137(2) 0.0260(11) Uani 1 1 d . . . . .
H1 H 0.936579 0.330678 0.787743 0.031 Uiso 1 1 calc R U . . .
C2 C 0.9717(3) 0.3889(2) 0.8588(2) 0.0278(11) Uani 1 1 d . . . . .
H2 H 0.920361 0.402425 0.864116 0.033 Uiso 1 1 calc R U . . .
C3 C 1.0393(3) 0.4123(2) 0.8964(2) 0.0298(12) Uani 1 1 d . . . . .
H3 H 1.034135 0.442230 0.927184 0.036 Uiso 1 1 calc R U . . .
C4 C 1.1142(3) 0.3908(2) 0.8878(2) 0.0255(11) Uani 1 1 d . . . . .
H4 H 1.160478 0.406527 0.912195 0.031 Uiso 1 1 calc R U . . .
C5 C 1.1196(3) 0.3452(2) 0.8422(2) 0.0206(10) Uani 1 1 d . . . . .
C6 C 1.2011(3) 0.3148(2) 0.8345(2) 0.0181(10) Uani 1 1 d . . . . .
C7 C 1.2325(3) 0.2697(2) 0.8888(2) 0.0193(10) Uani 1 1 d . . . . .
C8 C 1.1872(3) 0.2269(2) 0.9165(2) 0.0284(11) Uani 1 1 d . . . . .
H8 H 1.131702 0.224525 0.904099 0.034 Uiso 1 1 calc R U . . .
C9 C 1.2247(4) 0.1873(3) 0.9630(3) 0.0399(14) Uani 1 1 d . . . . .
H9 H 1.194868 0.157434 0.981899 0.048 Uiso 1 1 calc R U . . .
C10 C 1.3070(4) 0.1926(3) 0.9812(3) 0.0394(14) Uani 1 1 d . . . . .
H10 H 1.333179 0.166560 1.012790 0.047 Uiso 1 1 calc R U . . .
C11 C 1.3495(3) 0.2363(3) 0.9524(2) 0.0288(12) Uani 1 1 d . . . . .
H11 H 1.405071 0.239601 0.964101 0.035 Uiso 1 1 calc R U . . .
C12 C 0.9710(3) 0.1238(2) 0.6293(3) 0.0328(13) Uani 1 1 d . . . . .
H12 H 0.926368 0.145405 0.639754 0.039 Uiso 1 1 calc R U . . .
C13 C 0.9583(3) 0.0661(2) 0.5967(2) 0.0282(12) Uani 1 1 d . . . . .
H13 H 0.906658 0.049086 0.585885 0.034 Uiso 1 1 calc R U . . .
C14 C 1.0238(3) 0.0347(2) 0.5806(2) 0.0227(10) Uani 1 1 d . . . . .
H14 H 1.017407 -0.004383 0.558845 0.027 Uiso 1 1 calc R U . . .
C15 C 1.1000(3) 0.0620(2) 0.5973(2) 0.0195(10) Uani 1 1 d . . . . .
H15 H 1.145361 0.041542 0.586792 0.023 Uiso 1 1 calc R U . . .
C16 C 1.1069(3) 0.1197(2) 0.6296(2) 0.0195(10) Uani 1 1 d . . . . .
C17 C 1.1879(3) 0.1530(2) 0.6473(2) 0.0163(9) Uani 1 1 d . . . . .
C18 C 1.2094(3) 0.1944(2) 0.5937(2) 0.0200(10) Uani 1 1 d . . . . .
C19 C 1.1572(3) 0.2321(2) 0.5538(2) 0.0240(11) Uani 1 1 d . . . . .
H19 H 1.102178 0.231945 0.555517 0.029 Uiso 1 1 calc R U . . .
C20 C 1.1878(4) 0.2702(2) 0.5113(2) 0.0309(13) Uani 1 1 d . . . . .
H20 H 1.152988 0.294657 0.483075 0.037 Uiso 1 1 calc R U . . .
C21 C 1.2693(4) 0.2721(2) 0.5107(2) 0.0325(13) Uani 1 1 d . . . . .
H21 H 1.290721 0.299042 0.483415 0.039 Uiso 1 1 calc R U . . .
C22 C 1.3189(3) 0.2331(2) 0.5516(2) 0.0253(11) Uani 1 1 d . . . . .
H22 H 1.374301 0.233566 0.551610 0.030 Uiso 1 1 calc R U . . .
C23 C 1.2061(3) 0.3505(2) 0.6570(2) 0.0220(10) Uani 1 1 d . . . . .
C24 C 1.2171(4) 0.4121(3) 0.6215(3) 0.0392(14) Uani 1 1 d D . . . .
H24A H 1.177767 0.410643 0.584290 0.047 Uiso 0.5 1 calc R U P A 1
H24B H 1.202306 0.448550 0.645480 0.047 Uiso 0.5 1 calc R U P A 1
H24C H 1.241752 0.444619 0.650497 0.047 Uiso 0.5 1 calc R U P B 2
H24D H 1.255647 0.402441 0.594316 0.047 Uiso 0.5 1 calc R U P B 2
C25A C 1.2944(6) 0.4283(5) 0.6035(5) 0.028(2) Uani 0.5 1 d . U P C 1
H25A H 1.289888 0.468925 0.581445 0.041 Uiso 0.5 1 calc R U P C 1
H25B H 1.334562 0.432368 0.639394 0.041 Uiso 0.5 1 calc R U P C 1
H25C H 1.309852 0.394198 0.577780 0.041 Uiso 0.5 1 calc R U P C 1
C25B C 1.1475(8) 0.4419(6) 0.5852(6) 0.060(4) Uani 0.5 1 d D U P C 2
H25D H 1.163845 0.480344 0.565410 0.090 Uiso 0.5 1 calc R U P C 2
H25E H 1.123125 0.411359 0.554718 0.090 Uiso 0.5 1 calc R U P C 2
H25F H 1.109158 0.453753 0.611187 0.090 Uiso 0.5 1 calc R U P C 2
C26 C 1.3814(3) 0.4562(2) 0.7809(2) 0.0239(11) Uani 1 1 d . . . . .
H26 H 1.326951 0.464004 0.781455 0.029 Uiso 1 1 calc R U . . .
C27 C 1.4246(3) 0.4986(2) 0.7500(2) 0.0318(12) Uani 1 1 d . . . . .
H27 H 1.400180 0.535555 0.730743 0.038 Uiso 1 1 calc R U . . .
C28 C 1.5045(3) 0.4852(2) 0.7480(2) 0.0315(12) Uani 1 1 d . . . . .
H28 H 1.534366 0.512838 0.726801 0.038 Uiso 1 1 calc R U . . .
C29 C 1.5404(3) 0.4306(2) 0.7777(2) 0.0239(11) Uani 1 1 d . . . . .
H29 H 1.594095 0.420682 0.776058 0.029 Uiso 1 1 calc R U . . .
C30 C 1.4956(3) 0.3915(2) 0.8094(2) 0.0173(10) Uani 1 1 d . . . . .
C31 C 1.5263(3) 0.3291(2) 0.8446(2) 0.0167(9) Uani 1 1 d . . . . .
C32 C 1.6093(3) 0.3426(2) 0.8808(2) 0.0170(9) Uani 1 1 d . . . . .
C33 C 1.6193(3) 0.3862(2) 0.9292(2) 0.0191(10) Uani 1 1 d . . . . .
H33 H 1.574681 0.404123 0.943297 0.023 Uiso 1 1 calc R U . . .
C34 C 1.6965(3) 0.4029(2) 0.9565(2) 0.0215(10) Uani 1 1 d . . . . .
H34 H 1.704625 0.432697 0.988609 0.026 Uiso 1 1 calc R U . . .
C35 C 1.7616(3) 0.3743(2) 0.9350(2) 0.0252(11) Uani 1 1 d . . . . .
H35 H 1.814214 0.385539 0.951603 0.030 Uiso 1 1 calc R U . . .
C36 C 1.7465(3) 0.3288(2) 0.8885(2) 0.0225(10) Uani 1 1 d . . . . .
H36 H 1.790090 0.308088 0.875422 0.027 Uiso 1 1 calc R U . . .
C37 C 1.3865(3) 0.0151(2) 0.7298(2) 0.0247(11) Uani 1 1 d . . . . .
H37 H 1.331432 0.006217 0.722916 0.030 Uiso 1 1 calc R U . . .
C38 C 1.4376(3) -0.0254(2) 0.7674(2) 0.0317(12) Uani 1 1 d . . . . .
H38 H 1.417673 -0.061782 0.785277 0.038 Uiso 1 1 calc R U . . .
C39 C 1.5189(3) -0.0113(2) 0.7782(3) 0.0358(14) Uani 1 1 d . . . . .
H39 H 1.554117 -0.037709 0.804345 0.043 Uiso 1 1 calc R U . . .
C40 C 1.5479(3) 0.0422(2) 0.7500(2) 0.0308(12) Uani 1 1 d . . . . .
H40 H 1.602713 0.052059 0.756598 0.037 Uiso 1 1 calc R U . . .
C41 C 1.4939(3) 0.0806(2) 0.7121(2) 0.0224(11) Uani 1 1 d . . . . .
C42 C 1.5146(3) 0.1429(2) 0.6793(2) 0.0223(10) Uani 1 1 d . . . . .
C43 C 1.5924(3) 0.1356(3) 0.6526(2) 0.0330(13) Uani 1 1 d . . . . .
C44 C 1.5939(4) 0.1011(4) 0.5993(3) 0.0542(18) Uani 1 1 d . U . . .
H44 H 1.547556 0.080739 0.579321 0.065 Uiso 1 1 calc R U . . .
C45 C 1.6643(4) 0.0973(5) 0.5761(3) 0.075(2) Uani 1 1 d . U . . .
H45 H 1.666794 0.074926 0.539885 0.090 Uiso 1 1 calc R U . . .
C46 C 1.7319(4) 0.1276(4) 0.6078(3) 0.075(2) Uani 1 1 d . U . . .
H46 H 1.780309 0.126596 0.592425 0.090 Uiso 1 1 calc R U . . .
C47 C 1.7275(3) 0.1591(4) 0.6619(3) 0.0526(18) Uani 1 1 d . U . . .
H47 H 1.773814 0.178023 0.683533 0.063 Uiso 1 1 calc R U . . .
C49 C 1.2435(3) 0.0997(2) 0.8212(2) 0.0296(12) Uani 1 1 d . . . . .
H49A H 1.262574 0.075244 0.857660 0.044 Uiso 1 1 calc R U . . .
H49B H 1.187780 0.110770 0.820255 0.044 Uiso 1 1 calc R U . . .
H49C H 1.249138 0.073785 0.785891 0.044 Uiso 1 1 calc R U . . .
C51 C 1.5150(3) 0.1413(2) 0.8625(2) 0.0275(12) Uani 1 1 d . . . . .
C52 C 1.5073(4) 0.1016(3) 0.9196(3) 0.0515(17) Uani 1 1 d D . . . .
H52A H 1.502361 0.131755 0.952716 0.062 Uiso 0.55 1 calc R U P D 1
H52B H 1.457965 0.076239 0.911740 0.062 Uiso 0.55 1 calc R U P D 1
H52C H 1.548396 0.067829 0.923036 0.062 Uiso 0.45 1 calc R U P E 2
H52D H 1.521767 0.130577 0.954403 0.062 Uiso 0.45 1 calc R U P E 2
C53A C 1.5769(8) 0.0555(6) 0.9406(6) 0.061(3) Uani 0.55 1 d . U P F 1
H53A H 1.567214 0.032643 0.976649 0.091 Uiso 0.55 1 calc R U P F 1
H53B H 1.581567 0.024551 0.908716 0.091 Uiso 0.55 1 calc R U P F 1
H53C H 1.626047 0.080171 0.949769 0.091 Uiso 0.55 1 calc R U P F 1
C53B C 1.4322(8) 0.0698(8) 0.9274(7) 0.066(5) Uani 0.45 1 d D . P F 2
H53D H 1.439203 0.047320 0.966035 0.099 Uiso 0.45 1 calc R U P F 2
H53E H 1.390474 0.102059 0.926480 0.099 Uiso 0.45 1 calc R U P F 2
H53F H 1.417296 0.038858 0.894886 0.099 Uiso 0.45 1 calc R U P F 2
OS O 1.7008(5) 0.5067(4) 0.7471(5) 0.100(3) Uani 0.7 1 d . U P . .
CS C 1.7484(7) 0.4869(6) 0.7989(6) 0.082(4) Uani 0.7 1 d . U P . .
HCS1 H 1.790944 0.518137 0.809942 0.124 Uiso 0.7 1 calc R U P . .
HCS2 H 1.771341 0.444949 0.792120 0.124 Uiso 0.7 1 calc R U P . .
HCS3 H 1.716920 0.483439 0.831364 0.124 Uiso 0.7 1 calc R U P . .
O20 O 1.4288(2) 0.31902(15) 0.68987(14) 0.0242(7) Uani 1 1 d . U . . .
OW O 1.5417(4) 0.3403(4) 0.6167(3) 0.091(3) Uani 0.8 1 d . U P . .
O14 O 1.3365(3) 0.06781(19) 0.58403(19) 0.0525(12) Uani 1 1 d . . . . .
O15 O 1.3815(2) 0.3983(2) 0.92799(18) 0.0429(10) Uani 1 1 d . . . . .

loop_
_atom_site_aniso_label
_atom_site_aniso_U_11
_atom_site_aniso_U_22
_atom_site_aniso_U_33
_atom_site_aniso_U_23
_atom_site_aniso_U_13
_atom_site_aniso_U_12
DY1 0.01344(12) 0.01802(12) 0.02589(13) -0.00694(9) -0.00334(9) 0.00031(8)
DY2 0.01488(13) 0.02595(13) 0.02227(13) -0.00946(9) -0.00055(9) 0.00098(9)
MN1 0.0122(4) 0.0157(3) 0.0156(3) -0.0046(3) -0.0008(3) -0.0008(3)
MN2 0.0124(4) 0.0163(3) 0.0149(3) -0.0042(3) 0.0002(3) -0.0011(3)
MN3 0.0159(4) 0.0166(3) 0.0150(3) -0.0044(3) -0.0010(3) 0.0001(3)
MN4 0.0128(4) 0.0171(3) 0.0170(3) -0.0059(3) 0.0005(3) -0.0018(3)
O1 0.0131(16) 0.0178(15) 0.0202(16) -0.0079(13) 0.0010(13) 0.0017(12)
O2 0.0149(17) 0.0179(15) 0.0217(17) -0.0023(13) 0.0000(13) -0.0017(12)
O3 0.0165(17) 0.0190(15) 0.0169(16) -0.0078(13) -0.0033(13) -0.0014(13)
O4 0.0165(17) 0.0148(15) 0.0176(16) -0.0019(12) -0.0025(13) -0.0001(12)
O5 0.021(2) 0.034(2) 0.045(2) 0.0007(17) 0.0115(17) -0.0001(15)
O6 0.021(2) 0.0294(19) 0.040(2) -0.0032(17) 0.0001(17) -0.0021(15)
O7 0.076(4) 0.100(4) 0.172(6) 0.048(4) 0.034(4) -0.016(3)
O8 0.030(2) 0.0283(19) 0.037(2) -0.0136(16) -0.0092(17) 0.0054(16)
O9 0.0201(19) 0.0280(18) 0.032(2) -0.0085(15) -0.0068(15) 0.0054(14)
O10 0.049(3) 0.033(2) 0.042(2) 0.0048(18) -0.020(2) 0.0073(18)
O11 0.0196(19) 0.0232(17) 0.0274(18) -0.0005(14) -0.0048(15) 0.0038(14)
O12 0.0182(18) 0.0186(16) 0.0221(17) 0.0001(13) -0.0001(14) -0.0008(13)
O13 0.0157(17) 0.0197(16) 0.0263(18) 0.0000(14) 0.0019(15) -0.0009(13)
O16 0.0143(17) 0.0190(16) 0.0165(16) -0.0048(13) -0.0009(13) -0.0011(12)
O17 0.0134(16) 0.0197(16) 0.0161(15) -0.0017(13) 0.0003(13) 0.0000(12)
O18 0.0194(18) 0.0210(16) 0.0207(17) 0.0000(13) -0.0024(14) -0.0005(13)
O19 0.0179(19) 0.0299(18) 0.0290(19) 0.0023(15) -0.0030(15) 0.0045(14)
O21 0.0145(17) 0.0210(16) 0.0180(16) -0.0076(13) 0.0026(13) -0.0001(13)
O22 0.0177(18) 0.0268(17) 0.0162(16) -0.0049(13) 0.0004(14) -0.0022(13)
O23 0.031(2) 0.037(2) 0.035(2) -0.0166(17) -0.0091(17) 0.0112(17)
O24 0.024(2) 0.038(2) 0.045(2) -0.0206(18) -0.0080(18) 0.0085(16)
O25 0.100(4) 0.077(3) 0.089(4) -0.006(3) -0.026(3) 0.030(3)
O26 0.023(2) 0.055(2) 0.033(2) -0.0081(19) -0.0002(17) 0.0017(18)
O27 0.020(2) 0.048(2) 0.040(2) 0.0025(18) 0.0105(17) -0.0052(17)
O28 0.125(6) 0.189(7) 0.216(7) 0.015(6) 0.069(5) -0.048(5)
O29 0.0139(16) 0.0164(15) 0.0180(16) -0.0059(12) 0.0010(13) -0.0006(12)
O30 0.0140(16) 0.0179(15) 0.0174(16) -0.0066(13) -0.0010(13) 0.0004(12)
N1 0.015(2) 0.0205(19) 0.028(2) -0.0048(17) 0.0018(17) 0.0040(16)
N2 0.016(2) 0.022(2) 0.031(2) -0.0078(18) -0.0052(18) -0.0011(16)
N3 0.018(2) 0.0215(19) 0.0162(19) -0.0035(16) 0.0032(16) -0.0028(16)
N4 0.018(2) 0.0181(19) 0.018(2) -0.0053(16) -0.0001(16) 0.0017(16)
N5 0.016(2) 0.051(3) 0.034(2) -0.020(2) 0.0048(19) -0.001(2)
N6 0.012(2) 0.0181(19) 0.0170(19) -0.0055(15) -0.0045(16) 0.0000(15)
N7 0.016(2) 0.023(2) 0.020(2) -0.0017(16) -0.0011(17) -0.0004(16)
N8 0.020(2) 0.028(2) 0.039(3) -0.003(2) -0.010(2) -0.0026(18)
N9 0.041(3) 0.043(3) 0.069(4) -0.003(3) 0.025(3) -0.006(2)
N10 0.047(4) 0.085(5) 0.063(4) -0.015(4) 0.024(3) -0.017(3)
N11 0.035(3) 0.047(3) 0.056(3) -0.005(3) -0.010(3) 0.017(2)
N12 0.022(2) 0.0195(19) 0.0140(19) -0.0034(16) -0.0006(16) -0.0040(16)
C1 0.018(3) 0.026(3) 0.032(3) -0.001(2) -0.001(2) -0.001(2)
C2 0.016(3) 0.032(3) 0.036(3) -0.005(2) 0.007(2) 0.005(2)
C3 0.027(3) 0.031(3) 0.033(3) -0.010(2) 0.010(2) -0.003(2)
C4 0.022(3) 0.025(2) 0.029(3) -0.013(2) 0.003(2) 0.000(2)
C5 0.015(2) 0.020(2) 0.027(3) -0.001(2) 0.003(2) -0.0033(18)
C6 0.017(2) 0.018(2) 0.019(2) -0.0045(18) 0.0016(19) -0.0036(18)
C7 0.018(3) 0.019(2) 0.021(2) -0.0027(19) 0.003(2) -0.0018(18)
C8 0.019(3) 0.036(3) 0.029(3) 0.002(2) 0.002(2) -0.005(2)
C9 0.039(4) 0.049(3) 0.032(3) 0.015(3) 0.007(3) -0.011(3)
C10 0.036(3) 0.051(3) 0.028(3) 0.019(3) -0.006(3) -0.003(3)
C11 0.024(3) 0.038(3) 0.023(3) 0.000(2) -0.004(2) 0.001(2)
C12 0.013(3) 0.029(3) 0.053(4) -0.012(3) -0.006(2) 0.005(2)
C13 0.017(3) 0.024(3) 0.040(3) -0.007(2) -0.007(2) -0.005(2)
C14 0.024(3) 0.018(2) 0.024(3) -0.0051(19) -0.004(2) -0.0010(19)
C15 0.022(3) 0.018(2) 0.017(2) -0.0012(19) -0.003(2) -0.0003(19)
C16 0.019(3) 0.017(2) 0.020(2) -0.0002(19) -0.006(2) 0.0020(19)
C17 0.015(2) 0.015(2) 0.018(2) -0.0032(18) -0.0004(19) -0.0011(17)
C18 0.026(3) 0.014(2) 0.018(2) -0.0081(18) -0.003(2) -0.0038(19)
C19 0.029(3) 0.018(2) 0.022(3) -0.005(2) -0.005(2) 0.003(2)
C20 0.048(4) 0.021(2) 0.020(3) -0.001(2) -0.005(2) 0.006(2)
C21 0.048(4) 0.026(3) 0.024(3) -0.001(2) 0.007(3) -0.001(2)
C22 0.034(3) 0.023(2) 0.019(2) -0.004(2) 0.005(2) -0.003(2)
C23 0.026(3) 0.018(2) 0.021(2) -0.0052(19) -0.001(2) 0.000(2)
C24 0.047(4) 0.025(3) 0.047(4) 0.011(3) 0.010(3) 0.004(2)
C25A 0.037(6) 0.019(5) 0.026(5) 0.007(4) 0.002(5) -0.002(4)
C25B 0.076(10) 0.042(7) 0.061(8) 0.011(6) 0.006(7) 0.003(7)
C26 0.015(3) 0.024(2) 0.029(3) -0.004(2) -0.004(2) 0.0020(19)
C27 0.031(3) 0.024(3) 0.038(3) 0.008(2) -0.003(2) 0.005(2)
C28 0.028(3) 0.027(3) 0.038(3) 0.012(2) 0.001(2) -0.003(2)
C29 0.020(3) 0.022(2) 0.029(3) 0.003(2) 0.001(2) -0.002(2)
C30 0.017(2) 0.017(2) 0.017(2) -0.0071(18) -0.0019(19) -0.0016(18)
C31 0.013(2) 0.017(2) 0.018(2) -0.0039(18) -0.0038(19) -0.0009(17)
C32 0.015(2) 0.018(2) 0.016(2) 0.0007(18) -0.0021(19) -0.0012(18)
C33 0.015(2) 0.019(2) 0.022(2) -0.0004(19) 0.000(2) 0.0013(18)
C34 0.025(3) 0.018(2) 0.019(2) -0.0034(19) -0.004(2) 0.0017(19)
C35 0.016(3) 0.028(3) 0.028(3) 0.000(2) -0.007(2) -0.005(2)
C36 0.016(3) 0.026(2) 0.024(3) -0.005(2) -0.001(2) -0.0020(19)
C37 0.026(3) 0.022(2) 0.026(3) -0.005(2) 0.001(2) 0.001(2)
C38 0.036(3) 0.020(2) 0.037(3) -0.002(2) -0.001(3) 0.002(2)
C39 0.039(3) 0.021(3) 0.041(3) -0.002(2) -0.013(3) 0.011(2)
C40 0.025(3) 0.022(3) 0.043(3) -0.012(2) -0.004(2) 0.006(2)
C41 0.023(3) 0.017(2) 0.024(3) -0.0116(19) -0.004(2) 0.0053(19)
C42 0.015(3) 0.028(3) 0.022(2) -0.009(2) -0.001(2) 0.0012(19)
C43 0.018(3) 0.046(3) 0.036(3) -0.017(3) 0.006(2) -0.001(2)
C44 0.024(3) 0.085(4) 0.055(4) -0.043(3) 0.010(3) -0.004(3)
C45 0.039(4) 0.129(6) 0.058(4) -0.056(4) 0.012(3) -0.010(4)
C46 0.033(4) 0.127(6) 0.067(4) -0.058(4) 0.015(3) -0.007(4)
C47 0.014(3) 0.089(5) 0.054(4) -0.034(3) 0.004(3) -0.004(3)
C49 0.030(3) 0.022(3) 0.036(3) -0.004(2) 0.006(2) -0.011(2)
C51 0.032(3) 0.020(2) 0.027(3) -0.002(2) -0.002(2) 0.002(2)
C52 0.036(4) 0.064(4) 0.051(4) 0.032(3) -0.005(3) -0.001(3)
C53A 0.072(7) 0.054(6) 0.048(6) 0.031(5) -0.013(5) 0.003(5)
C53B 0.077(13) 0.067(10) 0.050(10) 0.011(8) 0.001(9) -0.004(9)
OS 0.065(5) 0.100(5) 0.128(6) 0.068(5) -0.006(5) -0.035(4)
CS 0.062(6) 0.083(6) 0.095(7) 0.038(6) -0.010(6) -0.033(5)
O20 0.0245(19) 0.0268(17) 0.0204(17) 0.0055(14) 0.0002(14) -0.0010(14)
OW 0.049(4) 0.153(7) 0.074(5) 0.059(5) 0.018(3) 0.003(4)
O14 0.075(3) 0.032(2) 0.048(3) -0.0248(19) 0.000(2) 0.004(2)
O15 0.037(2) 0.049(2) 0.044(2) -0.0216(19) 0.0121(19) -0.0073(19)

loop_
_atom_type_symbol
_atom_type_description
_atom_type_scat_dispersion_real
_atom_type_scat_dispersion_imag
_atom_type_scat_source
C C 0.0033 0.0016 'International Tables Vol C Tables 4.2.6.8 and 6.1.1.4'
H H 0.0000 0.0000 'International Tables Vol C Tables 4.2.6.8 and 6.1.1.4'
N N 0.0061 0.0033 'International Tables Vol C Tables 4.2.6.8 and 6.1.1.4'
O O 0.0106 0.0060 'International Tables Vol C Tables 4.2.6.8 and 6.1.1.4'
Mn Mn 0.3368 0.7283 'International Tables Vol C Tables 4.2.6.8 and 6.1.1.4'
Dy Dy -0.1892 4.4098 'International Tables Vol C Tables 4.2.6.8 and 6.1.1.4'

loop_
_geom_angle_atom_site_label_1
_geom_angle_atom_site_label_2
_geom_angle_atom_site_label_3
_geom_angle
O3 DY1 O11 82.18(11)
O3 DY1 O1 65.15(10)
O11 DY1 O1 75.66(11)
O3 DY1 O6 128.50(11)
O11 DY1 O6 145.32(12)
O1 DY1 O6 128.22(12)
O3 DY1 O5 86.01(11)
O11 DY1 O5 157.66(12)
O1 DY1 O5 82.18(12)
O6 DY1 O5 54.51(12)
O3 DY1 O9 148.87(12)
O11 DY1 O9 70.40(11)
O1 DY1 O9 119.21(10)
O6 DY1 O9 75.41(12)
O5 DY1 O9 124.67(12)
O3 DY1 O8 106.41(11)
O11 DY1 O8 71.40(12)
O1 DY1 O8 146.89(12)
O6 DY1 O8 83.00(13)
O5 DY1 O8 130.44(12)
O9 DY1 O8 51.48(11)
O3 DY1 N1 127.48(11)
O11 DY1 N1 94.75(12)
O1 DY1 N1 63.39(11)
O6 DY1 N1 79.21(12)
O5 DY1 N1 77.56(12)
O9 DY1 N1 70.87(12)
O8 DY1 N1 122.23(12)
O3 DY1 N2 63.28(11)
O11 DY1 N2 113.28(12)
O1 DY1 N2 125.33(11)
O6 DY1 N2 75.65(12)
O5 DY1 N2 77.46(13)
O9 DY1 N2 114.12(12)
O8 DY1 N2 67.23(12)
N1 DY1 N2 151.75(13)
O3 DY1 N9 108.41(14)
O11 DY1 N9 169.00(13)
O1 DY1 N9 105.68(15)
O6 DY1 N9 27.14(14)
O5 DY1 N9 27.38(14)
O9 DY1 N9 100.02(14)
O8 DY1 N9 107.29(16)
N1 DY1 N9 76.58(14)
N2 DY1 N9 75.17(14)
O3 DY1 N8 126.93(12)
O11 DY1 N8 64.48(12)
O1 DY1 N8 133.91(11)
O6 DY1 N8 82.19(13)
O5 DY1 N8 136.70(12)
O9 DY1 N8 26.02(12)
O8 DY1 N8 26.10(11)
N1 DY1 N8 96.78(12)
N2 DY1 N8 92.41(12)
N9 DY1 N8 109.33(15)
O3 DY1 MN1 33.19(7)
O11 DY1 MN1 69.60(8)
O1 DY1 MN1 33.40(7)
O6 DY1 MN1 144.72(9)
O5 DY1 MN1 90.28(9)
O9 DY1 MN1 136.76(8)
O8 DY1 MN1 126.13(9)
N1 DY1 MN1 96.75(9)
N2 DY1 MN1 96.35(9)
N9 DY1 MN1 117.64(12)
N8 DY1 MN1 132.92(9)
O16 DY2 O21 64.30(10)
O16 DY2 O19 75.12(11)
O21 DY2 O19 81.15(11)
O16 DY2 O26 124.14(12)
O21 DY2 O26 130.19(12)
O19 DY2 O26 146.94(13)
O16 DY2 O27 80.20(11)
O21 DY2 O27 84.62(12)
O19 DY2 O27 154.99(12)
O26 DY2 O27 54.45(13)
O16 DY2 O24 148.65(12)
O21 DY2 O24 104.96(11)
O19 DY2 O24 74.09(12)
O26 DY2 O24 85.89(14)
O27 DY2 O24 129.81(13)
O16 DY2 O23 121.55(11)
O21 DY2 O23 147.80(12)
O19 DY2 O23 71.35(12)
O26 DY2 O23 75.59(14)
O27 DY2 O23 126.92(13)
O24 DY2 O23 51.99(11)
O16 DY2 N7 64.11(11)
O21 DY2 N7 127.89(11)
O19 DY2 N7 92.59(12)
O26 DY2 N7 76.35(13)
O27 DY2 N7 80.07(13)
O24 DY2 N7 122.98(12)
O23 DY2 N7 71.09(12)
O16 DY2 N5 122.86(12)
O21 DY2 N5 62.51(12)
O19 DY2 N5 114.82(13)
O26 DY2 N5 79.14(13)
O27 DY2 N5 75.64(14)
O24 DY2 N5 66.81(14)
O23 DY2 N5 114.39(13)
N7 DY2 N5 152.52(14)
O16 DY2 N10 103.49(16)
O21 DY2 N10 107.79(16)
O19 DY2 N10 169.55(15)
O26 DY2 N10 26.96(16)
O27 DY2 N10 27.52(16)
O24 DY2 N10 107.85(17)
O23 DY2 N10 101.46(18)
N7 DY2 N10 77.69(15)
N5 DY2 N10 74.83(16)
O16 DY2 N11 137.60(14)
O21 DY2 N11 126.61(13)
O19 DY2 N11 67.93(14)
O26 DY2 N11 82.39(15)
O27 DY2 N11 136.40(14)
O24 DY2 N11 26.38(13)
O23 DY2 N11 25.89(13)
N7 DY2 N11 96.95(14)
N5 DY2 N11 91.92(15)
N10 DY2 N11 109.03(19)
O16 DY2 MN2 32.50(7)
O21 DY2 MN2 33.06(7)
O19 DY2 MN2 69.20(8)
O26 DY2 MN2 142.13(10)
O27 DY2 MN2 87.77(9)
O24 DY2 MN2 126.54(9)
O23 DY2 MN2 137.91(9)
N7 DY2 MN2 96.50(9)
N5 DY2 MN2 95.21(10)
N10 DY2 MN2 115.29(15)
N11 DY2 MN2 135.45(12)
O29 MN1 O30 83.26(13)
O29 MN1 O1 97.55(13)
O30 MN1 O1 177.12(13)
O29 MN1 O3 179.14(13)
O30 MN1 O3 97.56(13)
O1 MN1 O3 81.64(13)
O29 MN1 O12 89.78(12)
O30 MN1 O12 91.50(12)
O1 MN1 O12 91.27(12)
O3 MN1 O12 89.95(12)
O29 MN1 O13 84.51(12)
O30 MN1 O13 86.89(12)
O1 MN1 O13 90.43(12)
O3 MN1 O13 95.78(12)
O12 MN1 O13 174.20(12)
O29 MN1 MN2 42.12(9)
O30 MN1 MN2 41.18(9)
O1 MN1 MN2 139.66(9)
O3 MN1 MN2 138.70(10)
O12 MN1 MN2 89.63(8)
O13 MN1 MN2 85.49(8)
O29 MN1 DY1 137.96(9)
O30 MN1 DY1 137.46(9)
O1 MN1 DY1 42.41(9)
O3 MN1 DY1 41.18(9)
O12 MN1 DY1 80.92(8)
O13 MN1 DY1 104.00(8)
MN2 MN1 DY1 170.50(3)
O30 MN2 O16 178.65(13)
O30 MN2 O29 82.91(13)
O16 MN2 O29 98.29(13)
O30 MN2 O21 97.44(13)
O16 MN2 O21 81.37(13)
O29 MN2 O21 179.41(14)
O30 MN2 O18 89.75(12)
O16 MN2 O18 90.89(12)
O29 MN2 O18 89.57(12)
O21 MN2 O18 89.95(12)
O30 MN2 O20 90.12(13)
O16 MN2 O20 89.33(13)
O29 MN2 O20 86.26(12)
O21 MN2 O20 94.22(13)
O18 MN2 O20 175.81(12)
O30 MN2 MN1 41.67(9)
O16 MN2 MN1 139.50(9)
O29 MN2 MN1 41.27(9)
O21 MN2 MN1 139.10(9)
O18 MN2 MN1 90.77(9)
O20 MN2 MN1 86.35(9)
O30 MN2 DY2 137.64(9)
O16 MN2 DY2 41.35(9)
O29 MN2 DY2 137.80(9)
O21 MN2 DY2 41.75(9)
O18 MN2 DY2 81.27(8)
O20 MN2 DY2 101.59(9)
MN1 MN2 DY2 172.04(3)
O22 MN3 O4 177.51(13)
O22 MN3 O30 92.01(13)
O4 MN3 O30 90.32(13)
O22 MN3 O14 91.74(17)
O4 MN3 O14 85.91(17)
O30 MN3 O14 176.06(18)
O22 MN3 N12 95.92(15)
O4 MN3 N12 83.21(14)
O30 MN3 N12 89.75(14)
O14 MN3 N12 88.66(17)
O22 MN3 N4 82.16(15)
O4 MN3 N4 98.64(15)
O30 MN3 N4 92.10(14)
O14 MN3 N4 89.60(17)
N12 MN3 N4 177.37(16)
O17 MN4 O29 89.89(13)
O17 MN4 O2 177.90(13)
O29 MN4 O2 92.15(13)
O17 MN4 O15 85.22(15)
O29 MN4 O15 175.12(16)
O2 MN4 O15 92.73(15)
O17 MN4 N3 99.05(15)
O29 MN4 N3 91.39(14)
O2 MN4 N3 81.37(15)
O15 MN4 N3 89.56(16)
O17 MN4 N6 82.36(14)
O29 MN4 N6 90.65(14)
O2 MN4 N6 97.15(14)
O15 MN4 N6 88.52(16)
N3 MN4 N6 177.52(15)
C6 O1 MN1 124.8(3)
C6 O1 DY1 130.7(3)
MN1 O1 DY1 104.20(13)
C6 O2 MN4 114.9(3)
C17 O3 MN1 124.3(3)
C17 O3 DY1 126.9(3)
MN1 O3 DY1 105.63(13)
C17 O4 MN3 115.0(3)
N9 O5 DY1 92.0(3)
N9 O6 DY1 94.4(3)
N8 O8 DY1 93.5(3)
N8 O9 DY1 96.5(3)
C23 O11 DY1 138.1(3)
C23 O12 MN1 125.0(3)
C49 O13 MN1 125.6(3)
C31 O16 MN2 123.1(3)
C31 O16 DY2 129.6(3)
MN2 O16 DY2 106.15(13)
C31 O17 MN4 115.5(3)
C51 O18 MN2 124.2(3)
C51 O19 DY2 138.2(3)
C42 O21 MN2 125.3(3)
C42 O21 DY2 126.6(3)
MN2 O21 DY2 105.19(13)
C42 O22 MN3 115.1(3)
N11 O23 DY2 94.8(3)
N11 O24 DY2 94.3(3)
N10 O26 DY2 93.6(3)
N10 O27 DY2 91.1(4)
MN4 O29 MN1 131.94(17)
MN4 O29 MN2 131.40(16)
MN1 O29 MN2 96.62(13)
MN3 O30 MN2 131.43(17)
MN3 O30 MN1 131.29(16)
MN2 O30 MN1 97.16(13)
C5 N1 C1 117.6(4)
C5 N1 DY1 120.6(3)
C1 N1 DY1 121.2(3)
C16 N2 C12 117.5(4)
C16 N2 DY1 118.0(3)
C12 N2 DY1 124.5(3)
C7 N3 C11 120.2(4)
C7 N3 MN4 113.7(3)
C11 N3 MN4 126.0(3)
C37 N4 C41 120.8(4)
C37 N4 MN3 126.7(3)
C41 N4 MN3 112.5(3)
C43 N5 C47 117.6(5)
C43 N5 DY2 119.2(3)
C47 N5 DY2 123.2(4)
C30 N6 C26 120.3(4)
C30 N6 MN4 112.9(3)
C26 N6 MN4 126.8(3)
C36 N7 C32 118.3(4)
C36 N7 DY2 121.8(3)
C32 N7 DY2 119.3(3)
O10 N8 O8 123.2(5)
O10 N8 O9 121.2(4)
O8 N8 O9 115.7(4)
O10 N8 DY1 165.9(3)
O8 N8 DY1 60.4(2)
O9 N8 DY1 57.4(2)
O6 N9 O5 119.1(5)
O6 N9 O7 120.7(6)
O5 N9 O7 120.2(6)
O6 N9 DY1 58.5(3)
O5 N9 DY1 60.6(3)
O7 N9 DY1 178.6(5)
O26 N10 O27 120.7(5)
O26 N10 O28 122.4(7)
O27 N10 O28 116.8(7)
O26 N10 DY2 59.4(3)
O27 N10 DY2 61.4(3)
O28 N10 DY2 175.2(6)
O23 N11 O24 117.7(5)
O23 N11 O25 121.5(5)
O24 N11 O25 120.8(5)
O23 N11 DY2 59.4(3)
O24 N11 DY2 59.3(2)
O25 N11 DY2 170.8(5)
C18 N12 C22 121.0(4)
C18 N12 MN3 113.0(3)
C22 N12 MN3 126.0(3)
N1 C1 C2 123.2(5)
C1 C2 C3 118.4(5)
C4 C3 C2 119.3(5)
C3 C4 C5 118.9(5)
N1 C5 C4 122.5(4)
N1 C5 C6 116.5(4)
C4 C5 C6 121.0(4)
O1 C6 O2 113.8(4)
O1 C6 C5 107.7(4)
O2 C6 C5 110.0(3)
O1 C6 C7 107.7(3)
O2 C6 C7 106.9(4)
C5 C6 C7 110.8(4)
N3 C7 C8 121.0(4)
N3 C7 C6 113.1(4)
C8 C7 C6 125.9(4)
C7 C8 C9 119.2(5)
C8 C9 C10 119.3(5)
C11 C10 C9 119.2(5)
N3 C11 C10 121.1(5)
N2 C12 C13 123.6(5)
C14 C13 C12 118.2(5)
C13 C14 C15 119.1(4)
C16 C15 C14 118.7(4)
N2 C16 C15 122.9(4)
N2 C16 C17 115.9(4)
C15 C16 C17 121.2(4)
O4 C17 O3 112.5(3)
O4 C17 C16 109.5(3)
O3 C17 C16 108.0(4)
O4 C17 C18 108.0(4)
O3 C17 C18 108.2(3)
C16 C17 C18 110.8(4)
N12 C18 C19 120.5(4)
N12 C18 C17 112.8(4)
C19 C18 C17 126.6(4)
C18 C19 C20 118.9(5)
C21 C20 C19 120.1(5)
C20 C21 C22 118.4(5)
N12 C22 C21 120.9(5)
O11 C23 O12 124.7(4)
O11 C23 C24 117.3(4)
O12 C23 C24 117.9(5)
C25Bb C24 C23 119.0(7)
C25Aa C24 C23 121.3(6)
N6 C26 C27 120.7(5)
C28 C27 C26 118.9(5)
C27 C28 C29 119.9(5)
C30 C29 C28 118.8(5)
N6 C30 C29 121.4(4)
N6 C30 C31 113.4(4)
C29 C30 C31 125.2(4)
O17 C31 O16 113.4(3)
O17 C31 C32 109.7(4)
O16 C31 C32 108.6(4)
O17 C31 C30 107.9(4)
O16 C31 C30 108.4(3)
C32 C31 C30 108.8(4)
N7 C32 C33 122.2(4)
N7 C32 C31 116.7(4)
C33 C32 C31 121.0(4)
C34 C33 C32 119.1(4)
C33 C34 C35 118.9(4)
C36 C35 C34 118.5(4)
N7 C36 C35 122.9(4)
N4 C37 C38 121.0(5)
C37 C38 C39 119.2(5)
C38 C39 C40 119.7(5)
C41 C40 C39 118.7(5)
N4 C41 C40 120.7(5)
N4 C41 C42 113.4(4)
C40 C41 C42 125.8(5)
O22 C42 O21 112.6(4)
O22 C42 C43 109.3(4)
O21 C42 C43 107.2(4)
O22 C42 C41 107.2(4)
O21 C42 C41 108.7(4)
C43 C42 C41 112.0(4)
N5 C43 C44 123.2(5)
N5 C43 C42 115.8(4)
C44 C43 C42 121.0(5)
C45 C44 C43 119.1(6)
C44 C45 C46 118.4(6)
C47 C46 C45 119.9(6)
N5 C47 C46 121.7(6)
O19 C51 O18 125.5(5)
O19 C51 C52 116.9(5)
O18 C51 C52 117.6(5)
C53Bb C52 C51 121.7(8)
C53Aa C52 C51 115.0(7)

loop_
_geom_bond_atom_site_label_1
_geom_bond_atom_site_label_2
_geom_bond_distance
DY1 O3 2.305(3)
DY1 O11 2.329(3)
DY1 O1 2.345(3)
DY1 O6 2.384(4)
DY1 O5 2.431(4)
DY1 O9 2.453(3)
DY1 O8 2.518(4)
DY1 N1 2.524(4)
DY1 N2 2.586(4)
DY1 N9 2.788(5)
DY1 N8 2.892(4)
DY1 MN1 3.3711(8)
DY2 O16 2.327(3)
DY2 O21 2.334(3)
DY2 O19 2.340(3)
DY2 O26 2.394(4)
DY2 O27 2.437(4)
DY2 O24 2.474(4)
DY2 O23 2.477(4)
DY2 N7 2.516(4)
DY2 N5 2.569(4)
DY2 N10 2.775(6)
DY2 N11 2.869(5)
DY2 MN2 3.3829(8)
MN1 O29 1.879(3)
MN1 O30 1.896(3)
MN1 O1 1.914(3)
MN1 O3 1.916(3)
MN1 O12 2.235(3)
MN1 O13 2.291(3)
MN1 MN2 2.8298(10)
MN2 O30 1.878(3)
MN2 O16 1.892(3)
MN2 O29 1.911(3)
MN2 O21 1.912(3)
MN2 O18 2.235(3)
MN2 O20 2.244(3)
MN3 O22 1.854(3)
MN3 O4 1.861(3)
MN3 O30 1.870(3)
MN3 O14 1.914(4)
MN3 N12 1.983(4)
MN3 N4 1.989(4)
MN4 O17 1.861(3)
MN4 O29 1.865(3)
MN4 O2 1.873(3)
MN4 O15 1.966(4)
MN4 N3 1.987(4)
MN4 N6 1.992(4)
O1 C6 1.391(5)
O2 C6 1.402(5)
O3 C17 1.402(5)
O4 C17 1.385(5)
O5 N9 1.283(6)
O6 N9 1.276(6)
O7 N9 1.330(8)
O8 N8 1.274(5)
O9 N8 1.277(5)
O10 N8 1.215(5)
O11 C23 1.253(6)
O12 C23 1.258(6)
O13 C49 1.431(5)
O16 C31 1.395(5)
O17 C31 1.390(5)
O18 C51 1.257(6)
O19 C51 1.249(6)
O21 C42 1.403(5)
O22 C42 1.396(6)
O23 N11 1.257(6)
O24 N11 1.278(6)
O25 N11 1.278(7)
O26 N10 1.261(8)
O27 N10 1.283(7)
O28 N10 1.524(10)
N1 C5 1.332(6)
N1 C1 1.351(6)
N2 C16 1.333(6)
N2 C12 1.337(6)
N3 C7 1.342(6)
N3 C11 1.343(6)
N4 C37 1.332(6)
N4 C41 1.347(6)
N5 C43 1.334(7)
N5 C47 1.348(7)
N6 C30 1.342(6)
N6 C26 1.344(6)
N7 C36 1.338(6)
N7 C32 1.342(6)
N12 C18 1.335(6)
N12 C22 1.338(6)
C1 C2 1.367(7)
C2 C3 1.380(7)
C3 C4 1.373(7)
C4 C5 1.386(7)
C5 C6 1.536(6)
C6 C7 1.540(6)
C7 C8 1.365(7)
C8 C9 1.380(7)
C9 C10 1.380(8)
C10 C11 1.364(8)
C12 C13 1.380(7)
C13 C14 1.367(7)
C14 C15 1.390(7)
C15 C16 1.374(6)
C16 C17 1.516(6)
C17 C18 1.546(6)
C18 C19 1.375(7)
C19 C20 1.381(8)
C20 C21 1.372(8)
C21 C22 1.381(7)
C23 C24 1.510(7)
C24 C25B 1.444(10)
C24 C25A 1.454(12)
C26 C27 1.378(7)
C27 C28 1.376(8)
C28 C29 1.382(7)
C29 C30 1.364(7)
C30 C31 1.541(6)
C31 C32 1.517(6)
C32 C33 1.382(6)
C33 C34 1.381(7)
C34 C35 1.388(7)
C35 C36 1.380(7)
C37 C38 1.372(7)
C38 C39 1.377(8)
C39 C40 1.386(8)
C40 C41 1.379(7)
C41 C42 1.531(7)
C42 C43 1.524(7)
C43 C44 1.377(8)
C44 C45 1.362(9)
C45 C46 1.381(10)
C46 C47 1.372(9)
C51 C52 1.523(8)
C52 C53B 1.454(11)
C52 C53A 1.515(13)
OS CS 1.350(13)
